data_4328364
loop_
_publ_author_name
'Ping Cui'
'Lijun Ren'
'Zhi Chen'
'Huancheng Hu'
'Bin Zhao'
'Wei Shi'
'Peng Cheng'

_publ_section_title
;
 Temperature-Controlled Chiral and Achiral Copper Tetrazolate
 Metal-Organic Frameworks: Syntheses, Structures, and I2 Adsorption
;
_journal_name_full 'Inorganic Chemistry'
_journal_page_first 2303
_journal_page_last 2310
_journal_paper_doi 10.1021/ic2023105
_journal_volume 51
_journal_year 2012
_chemical_formula_sum 'C12 H16 Cu3 N16 O2'
_chemical_formula_weight 607.03
_chemical_name_systematic
; 
 ? 
;
_space_group_IT_number 12
_symmetry_cell_setting monoclinic
_symmetry_space_group_name_Hall '-C 2y'
_symmetry_space_group_name_H-M 'C 1 2/m 1'
_atom_sites_solution_hydrogens geom
_atom_sites_solution_primary direct
_atom_sites_solution_secondary difmap
_audit_creation_method SHELXL-97
_cell_angle_alpha 90.00
_cell_angle_beta 109.475(14)
_cell_angle_gamma 90.00
_cell_formula_units_Z 2
_cell_length_a 7.5891(9)
_cell_length_b 16.9978(18)
_cell_length_c 7.9254(13)
_cell_measurement_reflns_used 2027
_cell_measurement_temperature 120(2)
_cell_measurement_theta_max 29.2537
_cell_measurement_theta_min 2.3915
_cell_volume 963.9(2)
_computing_cell_refinement
;
CrysAlisPro, Oxford Diffraction Ltd.,
Version 1.171.33.48 (release 15-09-2009 CrysAlis171 .NET)
(compiled Sep 15 2009,11:49:04)
;
_computing_data_collection
;
CrysAlisPro, Oxford Diffraction Ltd.,
Version 1.171.33.48 (release 15-09-2009 CrysAlis171 .NET)
(compiled Sep 15 2009,11:49:04)
;
_computing_data_reduction
;
CrysAlisPro, Oxford Diffraction Ltd.,
Version 1.171.33.48 (release 15-09-2009 CrysAlis171 .NET)
(compiled Sep 15 2009,11:49:04)
;
_computing_molecular_graphics 'Bruker SHELXTL'
_computing_publication_material 'Bruker SHELXTL'
_computing_structure_refinement 'SHELXL-97 (Sheldrick, 1997)'
_computing_structure_solution 'SHELXS-97 (Sheldrick, 1990)'
_diffrn_ambient_temperature 120(2)
_diffrn_detector_area_resol_mean 16.2116
_diffrn_measured_fraction_theta_full 0.999
_diffrn_measured_fraction_theta_max 0.999
_diffrn_measurement_device_type 'SuperNova, Single source at offset), Eos'
_diffrn_measurement_method '\w scans'
_diffrn_radiation_monochromator graphite
_diffrn_radiation_source 'Enhance (Mo) X-ray Source'
_diffrn_radiation_type 'Mo K\a'
_diffrn_radiation_wavelength 0.71073
_diffrn_reflns_av_R_equivalents 0.0481
_diffrn_reflns_av_sigmaI/netI 0.0388
_diffrn_reflns_limit_h_max 9
_diffrn_reflns_limit_h_min -9
_diffrn_reflns_limit_k_max 15
_diffrn_reflns_limit_k_min -20
_diffrn_reflns_limit_l_max 8
_diffrn_reflns_limit_l_min -9
_diffrn_reflns_number 2947
_diffrn_reflns_theta_full 24.99
_diffrn_reflns_theta_max 24.99
_diffrn_reflns_theta_min 2.40
_diffrn_standards_decay_% 0
_diffrn_standards_interval_count 0
_diffrn_standards_interval_time 0
_diffrn_standards_number 0
_exptl_absorpt_coefficient_mu 3.334
_exptl_absorpt_correction_T_max 0.8510
_exptl_absorpt_correction_T_min 0.7316
_exptl_absorpt_correction_type multi-scan
_exptl_absorpt_process_details SADABS
_exptl_crystal_colour Brown
_exptl_crystal_density_diffrn 2.092
_exptl_crystal_description Irregular
_exptl_crystal_F_000 606
_exptl_crystal_size_max 0.10
_exptl_crystal_size_mid 0.05
_exptl_crystal_size_min 0.05
_refine_diff_density_max 0.743
_refine_diff_density_min -0.367
_refine_diff_density_rms 0.125
_refine_ls_extinction_method none
_refine_ls_goodness_of_fit_ref 1.007
_refine_ls_hydrogen_treatment constr
_refine_ls_matrix_type full
_refine_ls_number_parameters 79
_refine_ls_number_reflns 884
_refine_ls_number_restraints 0
_refine_ls_restrained_S_all 1.007
_refine_ls_R_factor_all 0.0421
_refine_ls_R_factor_gt 0.0349
_refine_ls_shift/su_max 0.000
_refine_ls_shift/su_mean 0.000
_refine_ls_structure_factor_coef Fsqd
_refine_ls_weighting_details 'calc w=1/[\s^2^(Fo^2^)+(0.0617P)^2^+0.0000P] where P=(Fo^2^+2Fc^2^)/3'
_refine_ls_weighting_scheme calc
_refine_ls_wR_factor_gt 0.0865
_refine_ls_wR_factor_ref 0.0884
_reflns_number_gt 740
_reflns_number_total 884
_reflns_threshold_expression >2sigma(I)
_cod_data_source_file ic2023105_si_001_05.cif
_cod_data_source_block 2
_cod_database_code 4328364

loop_
_symmetry_equiv_pos_as_xyz
'x, y, z'
'-x, y, -z'
'x+1/2, y+1/2, z'
'-x+1/2, y+1/2, -z'
'-x, -y, -z'
'x, -y, z'
'-x+1/2, -y+1/2, -z'
'x+1/2, -y+1/2, z'

loop_
_atom_site_label
_atom_site_type_symbol
_atom_site_fract_x
_atom_site_fract_y
_atom_site_fract_z
_atom_site_U_iso_or_equiv
_atom_site_adp_type
_atom_site_occupancy
_atom_site_symmetry_multiplicity
_atom_site_calc_flag
_atom_site_refinement_flags
Cu1 Cu 0.0000 0.0000 0.0000 0.0117(2) Uani 1 4 d S
Cu2 Cu 0.5000 0.22940(3) 0.5000 0.0172(2) Uani 1 2 d S
C1 C -0.0206(4) 0.1391(2) 0.2294(4) 0.0173(8) Uani 1 1 d .
C2 C -0.2293(5) 0.1397(2) 0.1666(6) 0.0264(9) Uani 1 1 d .
H2A H -0.2764 0.1412 0.0369 0.032 Uiso 1 1 calc R
H2B H -0.2718 0.1869 0.2102 0.032 Uiso 1 1 calc R
C3 C -0.3076(5) 0.0687(3) 0.2302(6) 0.0328(11) Uani 1 1 d .
H3A H -0.2567 0.0652 0.3597 0.039 Uiso 1 1 calc R
H3B H -0.4425 0.0731 0.1956 0.039 Uiso 1 1 calc R
N1 N 0.0859(4) 0.08590(17) 0.1834(4) 0.0150(6) Uani 1 1 d .
N2 N 0.2642(4) 0.10534(17) 0.2698(4) 0.0172(7) Uani 1 1 d .
N3 N 0.2663(4) 0.16836(18) 0.3656(4) 0.0165(7) Uani 1 1 d .
N4 N 0.0878(4) 0.19088(16) 0.3445(4) 0.0166(7) Uani 1 1 d .
O1 O -0.2588(5) 0.0000 0.1513(5) 0.0250(9) Uani 1 2 d S

loop_
_atom_site_aniso_label
_atom_site_aniso_U_11
_atom_site_aniso_U_22
_atom_site_aniso_U_33
_atom_site_aniso_U_23
_atom_site_aniso_U_13
_atom_site_aniso_U_12
Cu1 0.0098(4) 0.0093(4) 0.0132(5) 0.000 0.0003(3) 0.000
Cu2 0.0113(3) 0.0154(4) 0.0218(4) 0.000 0.0015(3) 0.000
C1 0.0134(17) 0.0180(19) 0.019(2) -0.0048(15) 0.0035(15) 0.0005(14)
C2 0.0135(18) 0.026(2) 0.034(2) -0.0096(18) 0.0015(16) 0.0018(16)
C3 0.0172(19) 0.034(3) 0.048(3) -0.012(2) 0.0127(19) -0.0021(17)
N1 0.0118(14) 0.0145(15) 0.0169(16) -0.0024(12) 0.0026(12) -0.0018(11)
N2 0.0145(16) 0.0145(16) 0.0205(17) -0.0026(13) 0.0030(13) -0.0021(12)
N3 0.0107(14) 0.0179(16) 0.0194(16) -0.0048(13) 0.0033(12) -0.0018(12)
N4 0.0135(15) 0.0166(16) 0.0192(17) -0.0021(13) 0.0048(13) 0.0002(12)
O1 0.0194(18) 0.019(2) 0.038(2) 0.000 0.0107(17) 0.000

loop_
_atom_type_symbol
_atom_type_description
_atom_type_scat_dispersion_real
_atom_type_scat_dispersion_imag
_atom_type_scat_source
C C 0.0033 0.0016 'International Tables Vol C Tables 4.2.6.8 and 6.1.1.4'
H H 0.0000 0.0000 'International Tables Vol C Tables 4.2.6.8 and 6.1.1.4'
O O 0.0106 0.0060 'International Tables Vol C Tables 4.2.6.8 and 6.1.1.4'
Cu Cu 0.3201 1.2651 'International Tables Vol C Tables 4.2.6.8 and 6.1.1.4'
N N 0.0061 0.0033 'International Tables Vol C Tables 4.2.6.8 and 6.1.1.4'

loop_
_geom_angle_atom_site_label_1
_geom_angle_atom_site_label_2
_geom_angle_atom_site_label_3
_geom_angle
_geom_angle_site_symmetry_1
_geom_angle_site_symmetry_3
N1 Cu1 N1 180.0(2) 5 .
N1 Cu1 N1 93.20(16) 5 2
N1 Cu1 N1 86.80(16) . 2
N1 Cu1 N1 86.80(16) 5 6
N1 Cu1 N1 93.20(16) . 6
N1 Cu1 N1 180.00(11) 2 6
N3 Cu2 N3 118.33(17) . 2_656
N3 Cu2 N4 104.32(11) . 7_556
N3 Cu2 N4 114.76(11) 2_656 7_556
N3 Cu2 N4 114.76(11) . 8
N3 Cu2 N4 104.32(11) 2_656 8
N4 Cu2 N4 98.95(16) 7_556 8
N4 C1 N1 109.9(3) . .
N4 C1 C2 124.5(3) . .
N1 C1 C2 125.6(3) . .
C1 C2 C3 112.1(3) . .
O1 C3 C2 108.6(3) . .
N2 N1 C1 107.0(3) . .
N2 N1 Cu1 125.3(2) . .
C1 N1 Cu1 127.3(2) . .
N3 N2 N1 108.2(2) . .
N2 N3 N4 109.8(3) . .
N2 N3 Cu2 124.3(2) . .
N4 N3 Cu2 125.5(2) . .
C1 N4 N3 105.1(3) . .
C1 N4 Cu2 125.9(2) . 7_556
N3 N4 Cu2 127.6(2) . 7_556
C3 O1 C3 109.5(4) 6 .

loop_
_geom_bond_atom_site_label_1
_geom_bond_atom_site_label_2
_geom_bond_distance
_geom_bond_site_symmetry_2
Cu1 N1 2.009(3) 5
Cu1 N1 2.009(3) .
Cu1 N1 2.009(3) 2
Cu1 N1 2.009(3) 6
Cu2 N3 2.024(3) .
Cu2 N3 2.024(3) 2_656
Cu2 N4 2.085(3) 7_556
Cu2 N4 2.085(3) 8
C1 N4 1.335(4) .
C1 N1 1.342(4) .
C1 C2 1.494(5) .
C2 C3 1.505(6) .
C3 O1 1.431(5) .
N1 N2 1.338(4) .
N2 N3 1.310(4) .
N3 N4 1.363(4) .
N4 Cu2 2.085(3) 7_556
O1 C3 1.431(5) 6

loop_
_geom_torsion_atom_site_label_1
_geom_torsion_atom_site_label_2
_geom_torsion_atom_site_label_3
_geom_torsion_atom_site_label_4
_geom_torsion
_geom_torsion_site_symmetry_1
_geom_torsion_site_symmetry_4
N4 C1 C2 C3 -113.9(4) . .
N1 C1 C2 C3 64.2(5) . .
C1 C2 C3 O1 -64.3(4) . .
N4 C1 N1 N2 -0.7(4) . .
C2 C1 N1 N2 -179.0(3) . .
N4 C1 N1 Cu1 -174.5(2) . .
C2 C1 N1 Cu1 7.1(5) . .
N1 Cu1 N1 N2 -13.0(2) 5 .
N1 Cu1 N1 N2 -108.0(3) 2 .
N1 Cu1 N1 N2 72.0(3) 6 .
N1 Cu1 N1 C1 159.8(4) 5 .
N1 Cu1 N1 C1 64.7(3) 2 .
N1 Cu1 N1 C1 -115.3(3) 6 .
C1 N1 N2 N3 0.1(4) . .
Cu1 N1 N2 N3 174.0(2) . .
N1 N2 N3 N4 0.6(4) . .
N1 N2 N3 Cu2 -172.7(2) . .
N3 Cu2 N3 N2 -41.8(2) 2_656 .
N4 Cu2 N3 N2 -170.7(3) 7_556 .
N4 Cu2 N3 N2 82.1(3) 8 .
N3 Cu2 N3 N4 145.9(3) 2_656 .
N4 Cu2 N3 N4 17.0(3) 7_556 .
N4 Cu2 N3 N4 -90.1(2) 8 .
N1 C1 N4 N3 1.0(4) . .
C2 C1 N4 N3 179.4(3) . .
N1 C1 N4 Cu2 -166.1(2) . 7_556
C2 C1 N4 Cu2 12.3(5) . 7_556
N2 N3 N4 C1 -1.0(4) . .
Cu2 N3 N4 C1 172.2(2) . .
N2 N3 N4 Cu2 165.8(2) . 7_556
Cu2 N3 N4 Cu2 -20.9(4) . 7_556
C2 C3 O1 C3 171.5(2) . 6
